data_7130577
loop_
_publ_author_name
'Volk, Julia'
'Heinz, Myron'
'Leibold, Michael'
'Bruhn, Clemens'
'Bens, Tobias'
'Sarkar, Biprajit'
'Holthausen, Max C.'
'Siemeling, Ulrich'

_publ_section_title
;
 A crystalline cyclic (alkyl)(amino)carbene with a
 1,1&#x2018;-ferrocenylene backbone
;
_journal_name_full 'Chemical Communications'
_journal_paper_doi 10.1039/D2CC03871D
_journal_year 2022
_chemical_formula_moiety 'C33 H29 Fe N S'
_chemical_formula_sum 'C33 H29 Fe N S'
_chemical_formula_weight 527.48
_space_group_crystal_system monoclinic
_space_group_IT_number 14
_space_group_name_Hall '-P 2yn'
_space_group_name_H-M_alt 'P 1 21/n 1'
_atom_sites_solution_hydrogens geom
_atom_sites_solution_primary dual
_audit_creation_date 2022-04-27
_audit_creation_method
;
Olex2 1.5
(compiled 2022.04.07 svn.rca3783a0 for OlexSys, GUI svn.r6498)
;
_audit_update_record
;
2022-07-01 deposited with the CCDC.	2022-08-19 downloaded from the CCDC.
;
_cell_angle_alpha 90
_cell_angle_beta 97.775(5)
_cell_angle_gamma 90
_cell_formula_units_Z 4
_cell_length_a 12.2260(7)
_cell_length_b 8.7422(4)
_cell_length_c 23.4931(14)
_cell_measurement_reflns_used 17720
_cell_measurement_temperature 100
_cell_measurement_theta_max 26.30
_cell_measurement_theta_min 1.68
_cell_volume 2487.9(2)
_computing_cell_refinement
;
X-Area Recipe 1.36.0.0 (STOE, 2020)
;
_computing_data_collection
;
X-Area WinXpose 2.0.22.0 (STOE, 2016)
;
_computing_data_reduction
;
X-Area Integrate 1.78.3.0 (STOE, 2020)
X-Area LANA 1.83.8.0 (STOE, 2020)
;
_computing_molecular_graphics 'Olex2 1.5 (Dolomanov et al., 2009)'
_computing_publication_material
;
STOE & Cie GmbH, X-Area, software package for collecting single-crystal or
multi-domain crystal data on STOE area-detector diffractometers, for image 
processing, for the correction and scaling of reflection intensities and 
for outlier rejection, version 1.90, Darmstadt 2020
;
_computing_structure_refinement 'SHELXL 2014/7 (Sheldrick, 2015)'
_computing_structure_solution 'SHELXT 2014/4 (Sheldrick, 2014)'
_diffrn_ambient_temperature 100
_diffrn_detector 'image plate (34 cm diameter)'
_diffrn_detector_area_resol_mean 6.67
_diffrn_detector_type 'STOE Imaging Plate'
_diffrn_measured_fraction_theta_full 1.000
_diffrn_measured_fraction_theta_max 0.991
_diffrn_measurement_details
;
 207 frames, detector distance = 130 mm
;
_diffrn_measurement_device '2-circle diffractometer'
_diffrn_measurement_device_type 'STOE IPDS II'
_diffrn_measurement_method 'rotation method, \w scans'
_diffrn_radiation_collimation '1.2, 0.6 mm diameter, multiple pinhole'
_diffrn_radiation_monochromator 'plane graphite'
_diffrn_radiation_polarisn_norm 270
_diffrn_radiation_probe x-ray
_diffrn_radiation_type 'Mo K\a'
_diffrn_radiation_wavelength 0.71073
_diffrn_reflns_av_R_equivalents 0.0329
_diffrn_reflns_av_unetI/netI 0.0308
_diffrn_reflns_Laue_measured_fraction_full 1.000
_diffrn_reflns_Laue_measured_fraction_max 0.991
_diffrn_reflns_limit_h_max 14
_diffrn_reflns_limit_h_min -14
_diffrn_reflns_limit_k_max 9
_diffrn_reflns_limit_k_min -10
_diffrn_reflns_limit_l_max 28
_diffrn_reflns_limit_l_min -28
_diffrn_reflns_number 15068
_diffrn_reflns_point_group_measured_fraction_full 1.000
_diffrn_reflns_point_group_measured_fraction_max 0.991
_diffrn_reflns_theta_full 25.242
_diffrn_reflns_theta_max 25.784
_diffrn_reflns_theta_min 1.750
_diffrn_source 'Genix Mo HF'
_diffrn_source_current 1.000
_diffrn_source_power 0.050
_diffrn_source_voltage 50
_exptl_absorpt_coefficient_mu 0.714
_exptl_absorpt_correction_T_max 0.9532
_exptl_absorpt_correction_T_min 0.6745
_exptl_absorpt_correction_type multi-scan
_exptl_absorpt_process_details
;
STOE X-Red32, absorption correction by Gaussian integration, analogous to
P. Coppens, "The Evaluation of Absorption and Extinction in Single-Crystal
Structure Analysis", published in: F. R. Ahmed (Editor), "Crystallographic
Computing", Munksgaard, Copenhagen (1970), 255 - 270. Afterwards scaling of
reflection intensities was performed within STOE LANA. J. Koziskova, F. Hahn,
J. Richter, J. Kozisek, Acta Chimica Slovaca, vol. 9, no. 2, 2016, pp. 136-140.
;
_exptl_crystal_colour yellow
_exptl_crystal_colour_primary yellow
_exptl_crystal_density_diffrn 1.408
_exptl_crystal_density_method 'not measured'
_exptl_crystal_description plate
_exptl_crystal_F_000 1104
_exptl_crystal_size_max 0.11
_exptl_crystal_size_mid 0.083
_exptl_crystal_size_min 0.04
_refine_diff_density_max 0.523
_refine_diff_density_min -0.455
_refine_diff_density_rms 0.067
_refine_ls_extinction_method none
_refine_ls_goodness_of_fit_ref 1.049
_refine_ls_hydrogen_treatment constr
_refine_ls_matrix_type full
_refine_ls_number_parameters 328
_refine_ls_number_reflns 4741
_refine_ls_number_restraints 0
_refine_ls_restrained_S_all 1.049
_refine_ls_R_factor_all 0.0494
_refine_ls_R_factor_gt 0.0373
_refine_ls_shift/su_max 0.001
_refine_ls_shift/su_mean 0.000
_refine_ls_structure_factor_coef Fsqd
_refine_ls_weighting_details 'w=1/[\s^2^(Fo^2^)+(0.0543P)^2^+1.8613P] where P=(Fo^2^+2Fc^2^)/3'
_refine_ls_weighting_scheme calc
_refine_ls_wR_factor_gt 0.0954
_refine_ls_wR_factor_ref 0.1009
_reflns_Friedel_coverage 0.000
_reflns_number_gt 3832
_reflns_number_total 4741
_reflns_threshold_expression 'I > 2\s(I)'
_cod_data_source_file d2cc03871d2.cif
_cod_data_source_block i3249
_cod_database_code 7130577
_shelx_shelxl_version_number 2014/7
_shelx_space_group_comment
;
The symmetry employed for this shelxl refinement is uniquely defined
by the following loop, which should always be used as a source of
symmetry information in preference to the above space-group names.
They are only intended as comments.
;
_olex2_refinement_description
;
1. Fixed Uiso
 At 1.2 times of:
  All C(H) groups
 At 1.5 times of:
  All C(H,H,H) groups
2.a Aromatic/amide H refined with riding coordinates:
 C4(H4), C5(H5), C6(H6), C7(H7), C9(H9), C10(H10), C11(H11), C12(H12),
 C14(H14), C15(H15), C16(H16), C17(H17), C18(H18), C20(H20), C21(H21), C22(H22),
  C23(H23), C24(H24), C27(H27), C29(H29)
2.b Idealised Me refined as rotating group:
 C31(H31A,H31B,H31C), C32(H32A,H32B,H32C), C33(H33A,H33B,H33C)
;
_olex2_submission_special_instructions 'No special instructions were received'

loop_
_space_group_symop_operation_xyz
'x, y, z'
'-x+1/2, y+1/2, -z+1/2'
'-x, -y, -z'
'x-1/2, -y-1/2, z-1/2'

loop_
_atom_site_label
_atom_site_type_symbol
_atom_site_fract_x
_atom_site_fract_y
_atom_site_fract_z
_atom_site_U_iso_or_equiv
_atom_site_adp_type
_atom_site_occupancy
_atom_site_site_symmetry_order
_atom_site_calc_flag
_atom_site_refinement_flags_posn
_atom_site_refinement_flags_adp
_atom_site_refinement_flags_occupancy
_atom_site_disorder_assembly
_atom_site_disorder_group
Fe1 Fe 0.46839(3) 0.79851(4) 0.62338(2) 0.01809(11) Uani 1 1 d . . . . .
S1 S 0.34319(5) 0.27583(6) 0.69050(3) 0.02150(15) Uani 1 1 d . . . . .
N1 N 0.33096(14) 0.5116(2) 0.62166(8) 0.0164(4) Uani 1 1 d . . . . .
C1 C 0.38803(18) 0.4413(3) 0.66815(10) 0.0174(5) Uani 1 1 d . . . . .
C2 C 0.50026(18) 0.5046(2) 0.70048(10) 0.0172(5) Uani 1 1 d . . . . .
C3 C 0.52613(18) 0.6757(3) 0.69237(10) 0.0180(5) Uani 1 1 d . . . . .
C4 C 0.61624(19) 0.7326(3) 0.66502(10) 0.0223(5) Uani 1 1 d . . . . .
H4 H 0.6700 0.6714 0.6502 0.027 Uiso 1 1 calc R U . . .
C5 C 0.6121(2) 0.8949(3) 0.66376(11) 0.0255(5) Uani 1 1 d . . . . .
H5 H 0.6620 0.9602 0.6477 0.031 Uiso 1 1 calc R U . . .
C6 C 0.5212(2) 0.9424(3) 0.69048(11) 0.0266(5) Uani 1 1 d . . . . .
H6 H 0.4991 1.0452 0.6955 0.032 Uiso 1 1 calc R U . . .
C7 C 0.4680(2) 0.8088(3) 0.70868(10) 0.0229(5) Uani 1 1 d . . . . .
H7 H 0.4049 0.8078 0.7283 0.027 Uiso 1 1 calc R U . . .
C8 C 0.36049(18) 0.6454(3) 0.59194(10) 0.0186(5) Uani 1 1 d . . . . .
C9 C 0.4441(2) 0.6589(3) 0.55503(10) 0.0229(5) Uani 1 1 d . . . . .
H9 H 0.4911 0.5793 0.5452 0.027 Uiso 1 1 calc R U . . .
C10 C 0.4440(2) 0.8134(3) 0.53565(10) 0.0255(5) Uani 1 1 d . . . . .
H10 H 0.4926 0.8556 0.5115 0.031 Uiso 1 1 calc R U . . .
C11 C 0.3587(2) 0.8933(3) 0.55858(11) 0.0266(5) Uani 1 1 d . . . . .
H11 H 0.3399 0.9979 0.5521 0.032 Uiso 1 1 calc R U . . .
C12 C 0.30618(19) 0.7901(3) 0.59290(10) 0.0231(5) Uani 1 1 d . . . . .
H12 H 0.2457 0.8131 0.6129 0.028 Uiso 1 1 calc R U . . .
C13 C 0.49595(18) 0.4774(2) 0.76577(10) 0.0181(5) Uani 1 1 d . . . . .
C14 C 0.56620(19) 0.3771(3) 0.79911(10) 0.0218(5) Uani 1 1 d . . . . .
H14 H 0.6177 0.3178 0.7817 0.026 Uiso 1 1 calc R U . . .
C15 C 0.5615(2) 0.3631(3) 0.85761(10) 0.0255(5) Uani 1 1 d . . . . .
H15 H 0.6109 0.2954 0.8799 0.031 Uiso 1 1 calc R U . . .
C16 C 0.4864(2) 0.4456(3) 0.88400(11) 0.0259(5) Uani 1 1 d . . . . .
H16 H 0.4850 0.4372 0.9242 0.031 Uiso 1 1 calc R U . . .
C17 C 0.4129(2) 0.5410(3) 0.85085(11) 0.0255(5) Uani 1 1 d . . . . .
H17 H 0.3594 0.5968 0.8681 0.031 Uiso 1 1 calc R U . . .
C18 C 0.41754(19) 0.5550(3) 0.79257(10) 0.0222(5) Uani 1 1 d . . . . .
H18 H 0.3658 0.6194 0.7702 0.027 Uiso 1 1 calc R U . . .
C19 C 0.59540(18) 0.4138(2) 0.67927(9) 0.0173(5) Uani 1 1 d . . . . .
C20 C 0.58126(19) 0.3187(2) 0.63158(10) 0.0193(5) Uani 1 1 d . . . . .
H20 H 0.5092 0.3038 0.6115 0.023 Uiso 1 1 calc R U . . .
C21 C 0.6700(2) 0.2447(3) 0.61256(10) 0.0218(5) Uani 1 1 d . . . . .
H21 H 0.6583 0.1824 0.5792 0.026 Uiso 1 1 calc R U . . .
C22 C 0.77505(19) 0.2609(3) 0.64168(10) 0.0226(5) Uani 1 1 d . . . . .
H22 H 0.8354 0.2071 0.6296 0.027 Uiso 1 1 calc R U . . .
C23 C 0.79101(18) 0.3570(3) 0.68891(10) 0.0217(5) Uani 1 1 d . . . . .
H23 H 0.8631 0.3699 0.7092 0.026 Uiso 1 1 calc R U . . .
C24 C 0.70321(18) 0.4345(3) 0.70698(10) 0.0200(5) Uani 1 1 d . . . . .
H24 H 0.7162 0.5027 0.7386 0.024 Uiso 1 1 calc R U . . .
C25 C 0.22375(18) 0.4505(2) 0.59742(9) 0.0174(5) Uani 1 1 d . . . . .
C26 C 0.13141(18) 0.4826(2) 0.62438(10) 0.0187(5) Uani 1 1 d . . . . .
C27 C 0.02890(19) 0.4316(3) 0.59819(10) 0.0206(5) Uani 1 1 d . . . . .
H27 H -0.0347 0.4538 0.6159 0.025 Uiso 1 1 calc R U . . .
C28 C 0.01653(18) 0.3496(3) 0.54719(10) 0.0200(5) Uani 1 1 d . . . . .
C29 C 0.11065(19) 0.3193(3) 0.52197(10) 0.0204(5) Uani 1 1 d . . . . .
H29 H 0.1036 0.2624 0.4872 0.024 Uiso 1 1 calc R U . . .
C30 C 0.21460(19) 0.3694(3) 0.54579(10) 0.0200(5) Uani 1 1 d . . . . .
C31 C 0.13981(19) 0.5666(3) 0.68066(10) 0.0219(5) Uani 1 1 d . . . . .
H31A H 0.1834 0.5059 0.7106 0.033 Uiso 1 1 calc R U . . .
H31B H 0.0657 0.5831 0.6910 0.033 Uiso 1 1 calc R U . . .
H31C H 0.1758 0.6656 0.6771 0.033 Uiso 1 1 calc R U . . .
C32 C -0.09448(19) 0.2952(3) 0.51889(11) 0.0246(5) Uani 1 1 d . . . . .
H32A H -0.1029 0.1862 0.5270 0.037 Uiso 1 1 calc R U . . .
H32B H -0.1000 0.3108 0.4773 0.037 Uiso 1 1 calc R U . . .
H32C H -0.1528 0.3533 0.5340 0.037 Uiso 1 1 calc R U . . .
C33 C 0.31148(19) 0.3381(3) 0.51421(11) 0.0262(5) Uani 1 1 d . . . . .
H33A H 0.3290 0.4305 0.4936 0.039 Uiso 1 1 calc R U . . .
H33B H 0.2930 0.2547 0.4867 0.039 Uiso 1 1 calc R U . . .
H33C H 0.3755 0.3089 0.5418 0.039 Uiso 1 1 calc R U . . .

loop_
_atom_site_aniso_label
_atom_site_aniso_U_11
_atom_site_aniso_U_22
_atom_site_aniso_U_33
_atom_site_aniso_U_23
_atom_site_aniso_U_13
_atom_site_aniso_U_12
Fe1 0.01600(18) 0.01704(18) 0.02004(19) 0.00152(13) -0.00192(13) -0.00041(12)
S1 0.0179(3) 0.0197(3) 0.0256(3) 0.0043(2) -0.0017(2) -0.0023(2)
N1 0.0129(9) 0.0168(9) 0.0185(10) 0.0004(7) -0.0013(7) -0.0022(7)
C1 0.0137(11) 0.0204(11) 0.0177(11) -0.0014(9) 0.0009(9) 0.0024(8)
C2 0.0160(11) 0.0165(11) 0.0182(11) 0.0027(9) -0.0013(9) 0.0000(9)
C3 0.0162(11) 0.0185(11) 0.0176(11) -0.0005(9) -0.0042(9) 0.0001(9)
C4 0.0160(11) 0.0211(12) 0.0276(13) 0.0034(10) -0.0045(10) -0.0021(9)
C5 0.0217(12) 0.0212(12) 0.0306(14) 0.0047(10) -0.0074(10) -0.0060(10)
C6 0.0321(14) 0.0190(12) 0.0256(13) -0.0022(10) -0.0072(11) 0.0006(10)
C7 0.0256(12) 0.0202(12) 0.0217(12) -0.0015(9) -0.0008(10) 0.0024(9)
C8 0.0176(11) 0.0188(11) 0.0178(11) 0.0022(9) -0.0028(9) -0.0028(9)
C9 0.0234(12) 0.0241(12) 0.0207(12) -0.0012(9) 0.0015(10) -0.0030(10)
C10 0.0283(13) 0.0264(12) 0.0204(12) 0.0040(10) -0.0014(10) -0.0075(10)
C11 0.0235(13) 0.0235(12) 0.0299(14) 0.0059(10) -0.0073(10) -0.0007(10)
C12 0.0181(12) 0.0254(12) 0.0241(12) 0.0035(10) -0.0034(9) -0.0006(9)
C13 0.0161(11) 0.0183(11) 0.0187(12) -0.0007(9) -0.0024(9) -0.0043(9)
C14 0.0187(12) 0.0219(12) 0.0241(12) 0.0014(10) 0.0006(10) 0.0004(9)
C15 0.0239(12) 0.0277(13) 0.0232(13) 0.0053(10) -0.0025(10) -0.0020(10)
C16 0.0268(13) 0.0298(13) 0.0204(12) 0.0002(10) 0.0007(10) -0.0059(10)
C17 0.0267(13) 0.0243(12) 0.0258(13) -0.0034(10) 0.0055(10) -0.0040(10)
C18 0.0192(12) 0.0235(12) 0.0235(13) 0.0024(10) 0.0019(10) 0.0014(9)
C19 0.0154(11) 0.0174(11) 0.0186(11) 0.0037(9) 0.0008(9) -0.0006(8)
C20 0.0178(11) 0.0186(11) 0.0201(12) 0.0033(9) -0.0019(9) 0.0002(9)
C21 0.0240(12) 0.0209(11) 0.0203(12) 0.0009(9) 0.0023(10) 0.0005(9)
C22 0.0202(12) 0.0230(12) 0.0251(12) 0.0038(10) 0.0050(10) 0.0037(10)
C23 0.0142(11) 0.0257(12) 0.0243(12) 0.0050(10) -0.0005(9) 0.0017(9)
C24 0.0192(11) 0.0195(11) 0.0197(12) 0.0016(9) -0.0029(9) 0.0010(9)
C25 0.0146(11) 0.0180(11) 0.0181(11) 0.0031(9) -0.0029(9) -0.0005(8)
C26 0.0178(11) 0.0166(11) 0.0210(12) 0.0022(9) 0.0001(9) 0.0008(9)
C27 0.0172(11) 0.0231(12) 0.0210(12) 0.0053(9) 0.0010(9) -0.0001(9)
C28 0.0186(11) 0.0201(11) 0.0200(12) 0.0045(9) -0.0025(9) -0.0017(9)
C29 0.0198(11) 0.0217(11) 0.0182(11) -0.0004(9) -0.0028(9) -0.0029(9)
C30 0.0174(11) 0.0205(11) 0.0214(12) -0.0001(9) 0.0002(9) -0.0008(9)
C31 0.0177(12) 0.0277(12) 0.0201(12) -0.0008(10) 0.0015(9) 0.0010(9)
C32 0.0193(12) 0.0280(13) 0.0255(13) 0.0026(10) -0.0012(10) -0.0047(10)
C33 0.0201(12) 0.0325(13) 0.0253(13) -0.0075(10) 0.0004(10) -0.0020(10)

loop_
_atom_type_symbol
_atom_type_description
_atom_type_scat_dispersion_real
_atom_type_scat_dispersion_imag
_atom_type_scat_source
C C 0.0033 0.0016 'International Tables Vol C Tables 4.2.6.8 and 6.1.1.4'
H H 0.0000 0.0000 'International Tables Vol C Tables 4.2.6.8 and 6.1.1.4'
Fe Fe 0.3463 0.8444 'International Tables Vol C Tables 4.2.6.8 and 6.1.1.4'
N N 0.0061 0.0033 'International Tables Vol C Tables 4.2.6.8 and 6.1.1.4'
S S 0.1246 0.1234 'International Tables Vol C Tables 4.2.6.8 and 6.1.1.4'

loop_
_exptl_crystal_face_index_h
_exptl_crystal_face_index_k
_exptl_crystal_face_index_l
_exptl_crystal_face_perp_dist
9 1 2 0.0580
-8 -1 -2 0.0500
3 -7 -1 0.0600
-3 5 1 0.0420
-1 0 9 0.0300
1 0 -9 0.0120

loop_
_geom_angle_atom_site_label_1
_geom_angle_atom_site_label_2
_geom_angle_atom_site_label_3
_geom_angle
_geom_angle_site_symmetry_1
_geom_angle_site_symmetry_3
_geom_angle_publ_flag
C3 Fe1 C4 41.98(9) . . ?
C3 Fe1 C5 70.10(9) . . ?
C3 Fe1 C6 70.44(9) . . ?
C3 Fe1 C7 42.26(9) . . ?
C3 Fe1 C9 108.73(10) . . ?
C3 Fe1 C10 147.25(10) . . ?
C3 Fe1 C11 160.19(10) . . ?
C3 Fe1 C12 119.50(10) . . ?
C4 Fe1 C5 40.71(9) . . ?
C4 Fe1 C6 68.58(10) . . ?
C4 Fe1 C10 120.34(10) . . ?
C4 Fe1 C11 157.33(10) . . ?
C5 Fe1 C11 127.21(10) . . ?
C6 Fe1 C5 40.15(10) . . ?
C6 Fe1 C11 115.25(10) . . ?
C7 Fe1 C4 69.62(10) . . ?
C7 Fe1 C5 68.84(10) . . ?
C7 Fe1 C6 41.25(10) . . ?
C7 Fe1 C9 143.72(10) . . ?
C7 Fe1 C10 169.52(10) . . ?
C7 Fe1 C11 129.07(10) . . ?
C7 Fe1 C12 102.78(10) . . ?
C8 Fe1 C3 94.88(9) . . ?
C8 Fe1 C4 120.14(9) . . ?
C8 Fe1 C5 160.85(9) . . ?
C8 Fe1 C6 146.83(10) . . ?
C8 Fe1 C7 108.39(10) . . ?
C8 Fe1 C9 42.38(9) . . ?
C8 Fe1 C10 70.34(9) . . ?
C8 Fe1 C11 69.97(9) . . ?
C8 Fe1 C12 42.20(9) . . ?
C9 Fe1 C4 103.89(10) . . ?
C9 Fe1 C5 129.92(10) . . ?
C9 Fe1 C6 170.03(10) . . ?
C9 Fe1 C10 41.15(10) . . ?
C9 Fe1 C11 69.06(10) . . ?
C9 Fe1 C12 70.23(10) . . ?
C10 Fe1 C5 115.90(10) . . ?
C10 Fe1 C6 136.30(10) . . ?
C10 Fe1 C11 40.46(10) . . ?
C12 Fe1 C4 159.13(9) . . ?
C12 Fe1 C5 156.17(10) . . ?
C12 Fe1 C6 119.16(10) . . ?
C12 Fe1 C10 69.04(10) . . ?
C12 Fe1 C11 40.73(10) . . ?
C1 N1 C8 128.61(18) . . ?
C1 N1 C25 118.96(18) . . ?
C8 N1 C25 112.42(17) . . ?
N1 C1 S1 119.52(16) . . ?
N1 C1 C2 123.17(19) . . ?
C2 C1 S1 117.21(16) . . ?
C3 C2 C1 117.35(18) . . ?
C3 C2 C13 107.66(18) . . ?
C13 C2 C1 106.11(17) . . ?
C19 C2 C1 107.98(17) . . ?
C19 C2 C3 106.35(18) . . ?
C19 C2 C13 111.46(17) . . ?
C2 C3 Fe1 124.46(15) . . ?
C4 C3 Fe1 70.03(13) . . ?
C4 C3 C2 124.9(2) . . ?
C4 C3 C7 105.9(2) . . ?
C7 C3 Fe1 69.41(13) . . ?
C7 C3 C2 129.2(2) . . ?
Fe1 C4 H4 126.9 . . ?
C3 C4 Fe1 68.00(13) . . ?
C3 C4 H4 125.4 . . ?
C5 C4 Fe1 71.21(13) . . ?
C5 C4 C3 109.2(2) . . ?
C5 C4 H4 125.4 . . ?
Fe1 C5 H5 128.0 . . ?
C4 C5 Fe1 68.08(13) . . ?
C4 C5 H5 125.9 . . ?
C6 C5 Fe1 69.58(13) . . ?
C6 C5 C4 108.2(2) . . ?
C6 C5 H5 125.9 . . ?
Fe1 C6 H6 127.6 . . ?
C5 C6 Fe1 70.28(14) . . ?
C5 C6 H6 126.0 . . ?
C5 C6 C7 108.0(2) . . ?
C7 C6 Fe1 67.69(13) . . ?
C7 C6 H6 126.0 . . ?
Fe1 C7 H7 126.5 . . ?
C3 C7 Fe1 68.33(13) . . ?
C3 C7 H7 125.7 . . ?
C6 C7 Fe1 71.06(14) . . ?
C6 C7 C3 108.6(2) . . ?
C6 C7 H7 125.7 . . ?
N1 C8 Fe1 125.24(15) . . ?
C9 C8 Fe1 70.82(13) . . ?
C9 C8 N1 127.6(2) . . ?
C12 C8 Fe1 71.28(13) . . ?
C12 C8 N1 124.5(2) . . ?
C12 C8 C9 107.9(2) . . ?
Fe1 C9 H9 127.6 . . ?
C8 C9 Fe1 66.80(13) . . ?
C8 C9 H9 126.2 . . ?
C10 C9 Fe1 70.91(14) . . ?
C10 C9 C8 107.6(2) . . ?
C10 C9 H9 126.2 . . ?
Fe1 C10 H10 127.4 . . ?
C9 C10 Fe1 67.94(14) . . ?
C9 C10 H10 125.8 . . ?
C11 C10 Fe1 70.36(14) . . ?
C11 C10 C9 108.3(2) . . ?
C11 C10 H10 125.8 . . ?
Fe1 C11 H11 128.6 . . ?
C10 C11 Fe1 69.18(14) . . ?
C10 C11 H11 125.8 . . ?
C12 C11 Fe1 67.93(13) . . ?
C12 C11 C10 108.3(2) . . ?
C12 C11 H11 125.8 . . ?
Fe1 C12 H12 127.6 . . ?
C8 C12 Fe1 66.52(13) . . ?
C8 C12 H12 126.1 . . ?
C11 C12 Fe1 71.34(14) . . ?
C11 C12 C8 107.9(2) . . ?
C11 C12 H12 126.1 . . ?
C14 C13 C2 123.3(2) . . ?
C14 C13 C18 117.6(2) . . ?
C18 C13 C2 119.2(2) . . ?
C13 C14 H14 119.7 . . ?
C15 C14 C13 120.5(2) . . ?
C15 C14 H14 119.7 . . ?
C14 C15 H15 119.4 . . ?
C16 C15 C14 121.2(2) . . ?
C16 C15 H15 119.4 . . ?
C15 C16 H16 120.6 . . ?
C15 C16 C17 118.9(2) . . ?
C17 C16 H16 120.6 . . ?
C16 C17 H17 120.0 . . ?
C18 C17 C16 120.0(2) . . ?
C18 C17 H17 120.0 . . ?
C13 C18 H18 119.1 . . ?
C17 C18 C13 121.8(2) . . ?
C17 C18 H18 119.1 . . ?
C20 C19 C2 123.46(19) . . ?
C20 C19 C24 117.4(2) . . ?
C24 C19 C2 119.1(2) . . ?
C19 C20 H20 119.3 . . ?
C19 C20 C21 121.4(2) . . ?
C21 C20 H20 119.3 . . ?
C20 C21 H21 119.7 . . ?
C22 C21 C20 120.6(2) . . ?
C22 C21 H21 119.7 . . ?
C21 C22 H22 120.6 . . ?
C21 C22 C23 118.8(2) . . ?
C23 C22 H22 120.6 . . ?
C22 C23 H23 119.6 . . ?
C24 C23 C22 120.8(2) . . ?
C24 C23 H23 119.6 . . ?
C19 C24 H24 119.5 . . ?
C23 C24 C19 121.0(2) . . ?
C23 C24 H24 119.5 . . ?
C26 C25 N1 119.24(19) . . ?
C26 C25 C30 121.5(2) . . ?
C30 C25 N1 119.2(2) . . ?
C25 C26 C31 122.3(2) . . ?
C27 C26 C25 118.0(2) . . ?
C27 C26 C31 119.7(2) . . ?
C26 C27 H27 118.9 . . ?
C28 C27 C26 122.3(2) . . ?
C28 C27 H27 118.9 . . ?
C27 C28 C29 117.8(2) . . ?
C27 C28 C32 122.1(2) . . ?
C29 C28 C32 120.1(2) . . ?
C28 C29 H29 118.9 . . ?
C30 C29 C28 122.3(2) . . ?
C30 C29 H29 118.9 . . ?
C25 C30 C33 123.0(2) . . ?
C29 C30 C25 118.1(2) . . ?
C29 C30 C33 118.9(2) . . ?
C26 C31 H31A 109.5 . . ?
C26 C31 H31B 109.5 . . ?
C26 C31 H31C 109.5 . . ?
H31A C31 H31B 109.5 . . ?
H31A C31 H31C 109.5 . . ?
H31B C31 H31C 109.5 . . ?
C28 C32 H32A 109.5 . . ?
C28 C32 H32B 109.5 . . ?
C28 C32 H32C 109.5 . . ?
H32A C32 H32B 109.5 . . ?
H32A C32 H32C 109.5 . . ?
H32B C32 H32C 109.5 . . ?
C30 C33 H33A 109.5 . . ?
C30 C33 H33B 109.5 . . ?
C30 C33 H33C 109.5 . . ?
H33A C33 H33B 109.5 . . ?
H33A C33 H33C 109.5 . . ?
H33B C33 H33C 109.5 . . ?

loop_
_geom_bond_atom_site_label_1
_geom_bond_atom_site_label_2
_geom_bond_distance
_geom_bond_site_symmetry_2
_geom_bond_publ_flag
Fe1 C3 1.992(2) . ?
Fe1 C4 2.019(2) . ?
Fe1 C5 2.061(2) . ?
Fe1 C6 2.052(2) . ?
Fe1 C7 2.007(2) . ?
Fe1 C8 1.953(2) . ?
Fe1 C9 2.007(2) . ?
Fe1 C10 2.046(2) . ?
Fe1 C11 2.062(2) . ?
Fe1 C12 2.017(2) . ?
S1 C1 1.657(2) . ?
N1 C1 1.361(3) . ?
N1 C8 1.433(3) . ?
N1 C25 1.458(3) . ?
C1 C2 1.576(3) . ?
C2 C3 1.546(3) . ?
C2 C13 1.560(3) . ?
C2 C19 1.545(3) . ?
C3 C4 1.437(3) . ?
C3 C7 1.442(3) . ?
C4 H4 0.9500 . ?
C4 C5 1.420(3) . ?
C5 H5 0.9500 . ?
C5 C6 1.412(4) . ?
C6 H6 0.9500 . ?
C6 C7 1.430(3) . ?
C7 H7 0.9500 . ?
C8 C9 1.432(3) . ?
C8 C12 1.430(3) . ?
C9 H9 0.9500 . ?
C9 C10 1.425(3) . ?
C10 H10 0.9500 . ?
C10 C11 1.421(4) . ?
C11 H11 0.9500 . ?
C11 C12 1.420(3) . ?
C12 H12 0.9500 . ?
C13 C14 1.392(3) . ?
C13 C18 1.393(3) . ?
C14 H14 0.9500 . ?
C14 C15 1.389(3) . ?
C15 H15 0.9500 . ?
C15 C16 1.380(4) . ?
C16 H16 0.9500 . ?
C16 C17 1.385(4) . ?
C17 H17 0.9500 . ?
C17 C18 1.383(3) . ?
C18 H18 0.9500 . ?
C19 C20 1.387(3) . ?
C19 C24 1.401(3) . ?
C20 H20 0.9500 . ?
C20 C21 1.388(3) . ?
C21 H21 0.9500 . ?
C21 C22 1.378(3) . ?
C22 H22 0.9500 . ?
C22 C23 1.384(3) . ?
C23 H23 0.9500 . ?
C23 C24 1.384(3) . ?
C24 H24 0.9500 . ?
C25 C26 1.396(3) . ?
C25 C30 1.396(3) . ?
C26 C27 1.393(3) . ?
C26 C31 1.504(3) . ?
C27 H27 0.9500 . ?
C27 C28 1.387(3) . ?
C28 C29 1.389(3) . ?
C28 C32 1.505(3) . ?
C29 H29 0.9500 . ?
C29 C30 1.388(3) . ?
C30 C33 1.505(3) . ?
C31 H31A 0.9800 . ?
C31 H31B 0.9800 . ?
C31 H31C 0.9800 . ?
C32 H32A 0.9800 . ?
C32 H32B 0.9800 . ?
C32 H32C 0.9800 . ?
C33 H33A 0.9800 . ?
C33 H33B 0.9800 . ?
C33 H33C 0.9800 . ?

loop_
_geom_torsion_atom_site_label_1
_geom_torsion_atom_site_label_2
_geom_torsion_atom_site_label_3
_geom_torsion_atom_site_label_4
_geom_torsion
_geom_torsion_site_symmetry_1
_geom_torsion_site_symmetry_2
_geom_torsion_site_symmetry_3
_geom_torsion_site_symmetry_4
_geom_torsion_publ_flag
Fe1 C3 C4 C5 59.46(16) . . . . ?
Fe1 C3 C7 C6 -59.83(17) . . . . ?
Fe1 C4 C5 C6 58.10(17) . . . . ?
Fe1 C5 C6 C7 57.25(16) . . . . ?
Fe1 C6 C7 C3 58.15(16) . . . . ?
Fe1 C8 C9 C10 -59.41(16) . . . . ?
Fe1 C8 C12 C11 59.57(17) . . . . ?
Fe1 C9 C10 C11 -58.93(17) . . . . ?
Fe1 C10 C11 C12 -56.69(17) . . . . ?
Fe1 C11 C12 C8 -56.59(16) . . . . ?
S1 C1 C2 C3 -163.01(16) . . . . ?
S1 C1 C2 C13 -42.7(2) . . . . ?
S1 C1 C2 C19 76.9(2) . . . . ?
N1 C1 C2 C3 20.6(3) . . . . ?
N1 C1 C2 C13 140.9(2) . . . . ?
N1 C1 C2 C19 -99.4(2) . . . . ?
N1 C8 C9 Fe1 -120.2(2) . . . . ?
N1 C8 C9 C10 -179.6(2) . . . . ?
N1 C8 C12 Fe1 120.4(2) . . . . ?
N1 C8 C12 C11 180.0(2) . . . . ?
N1 C25 C26 C27 175.71(19) . . . . ?
N1 C25 C26 C31 -5.6(3) . . . . ?
N1 C25 C30 C29 -176.60(19) . . . . ?
N1 C25 C30 C33 1.5(3) . . . . ?
C1 N1 C8 Fe1 -19.7(3) . . . . ?
C1 N1 C8 C9 72.4(3) . . . . ?
C1 N1 C8 C12 -110.2(3) . . . . ?
C1 N1 C25 C26 78.6(3) . . . . ?
C1 N1 C25 C30 -105.5(2) . . . . ?
C1 C2 C3 Fe1 -27.0(3) . . . . ?
C1 C2 C3 C4 -115.5(2) . . . . ?
C1 C2 C3 C7 63.5(3) . . . . ?
C1 C2 C13 C14 114.2(2) . . . . ?
C1 C2 C13 C18 -65.1(2) . . . . ?
C1 C2 C19 C20 12.4(3) . . . . ?
C1 C2 C19 C24 -171.70(19) . . . . ?
C2 C3 C4 Fe1 118.7(2) . . . . ?
C2 C3 C4 C5 178.2(2) . . . . ?
C2 C3 C7 Fe1 -118.3(2) . . . . ?
C2 C3 C7 C6 -178.1(2) . . . . ?
C2 C13 C14 C15 177.1(2) . . . . ?
C2 C13 C18 C17 -177.0(2) . . . . ?
C2 C19 C20 C21 177.0(2) . . . . ?
C2 C19 C24 C23 -179.2(2) . . . . ?
C3 C2 C13 C14 -119.4(2) . . . . ?
C3 C2 C13 C18 61.4(3) . . . . ?
C3 C2 C19 C20 -114.4(2) . . . . ?
C3 C2 C19 C24 61.5(2) . . . . ?
C3 C4 C5 Fe1 -57.51(16) . . . . ?
C3 C4 C5 C6 0.6(3) . . . . ?
C4 C3 C7 Fe1 60.86(15) . . . . ?
C4 C3 C7 C6 1.0(3) . . . . ?
C4 C5 C6 Fe1 -57.18(16) . . . . ?
C4 C5 C6 C7 0.1(3) . . . . ?
C5 C6 C7 Fe1 -58.85(17) . . . . ?
C5 C6 C7 C3 -0.7(3) . . . . ?
C7 C3 C4 Fe1 -60.46(15) . . . . ?
C7 C3 C4 C5 -1.0(3) . . . . ?
C8 N1 C1 S1 -173.14(17) . . . . ?
C8 N1 C1 C2 3.1(3) . . . . ?
C8 N1 C25 C26 -100.2(2) . . . . ?
C8 N1 C25 C30 75.7(2) . . . . ?
C8 C9 C10 Fe1 56.86(16) . . . . ?
C8 C9 C10 C11 -2.1(3) . . . . ?
C9 C8 C12 Fe1 -61.71(16) . . . . ?
C9 C8 C12 C11 -2.1(3) . . . . ?
C9 C10 C11 Fe1 57.45(17) . . . . ?
C9 C10 C11 C12 0.8(3) . . . . ?
C10 C11 C12 Fe1 57.44(17) . . . . ?
C10 C11 C12 C8 0.9(3) . . . . ?
C12 C8 C9 Fe1 62.00(16) . . . . ?
C12 C8 C9 C10 2.6(3) . . . . ?
C13 C2 C3 Fe1 -146.49(16) . . . . ?
C13 C2 C3 C4 125.0(2) . . . . ?
C13 C2 C3 C7 -56.0(3) . . . . ?
C13 C2 C19 C20 128.5(2) . . . . ?
C13 C2 C19 C24 -55.5(3) . . . . ?
C13 C14 C15 C16 1.1(4) . . . . ?
C14 C13 C18 C17 3.7(3) . . . . ?
C14 C15 C16 C17 1.6(4) . . . . ?
C15 C16 C17 C18 -1.6(4) . . . . ?
C16 C17 C18 C13 -1.1(4) . . . . ?
C18 C13 C14 C15 -3.7(3) . . . . ?
C19 C2 C3 Fe1 93.9(2) . . . . ?
C19 C2 C3 C4 5.5(3) . . . . ?
C19 C2 C3 C7 -175.6(2) . . . . ?
C19 C2 C13 C14 -3.1(3) . . . . ?
C19 C2 C13 C18 177.6(2) . . . . ?
C19 C20 C21 C22 1.7(4) . . . . ?
C20 C19 C24 C23 -3.0(3) . . . . ?
C20 C21 C22 C23 -2.5(3) . . . . ?
C21 C22 C23 C24 0.6(3) . . . . ?
C22 C23 C24 C19 2.2(4) . . . . ?
C24 C19 C20 C21 1.1(3) . . . . ?
C25 N1 C1 S1 8.3(3) . . . . ?
C25 N1 C1 C2 -175.39(19) . . . . ?
C25 N1 C8 Fe1 158.91(16) . . . . ?
C25 N1 C8 C9 -109.0(3) . . . . ?
C25 N1 C8 C12 68.4(3) . . . . ?
C25 C26 C27 C28 0.7(3) . . . . ?
C26 C25 C30 C29 -0.8(3) . . . . ?
C26 C25 C30 C33 177.4(2) . . . . ?
C26 C27 C28 C29 -0.4(3) . . . . ?
C26 C27 C28 C32 -179.7(2) . . . . ?
C27 C28 C29 C30 -0.6(3) . . . . ?
C28 C29 C30 C25 1.1(3) . . . . ?
C28 C29 C30 C33 -177.1(2) . . . . ?
C30 C25 C26 C27 -0.1(3) . . . . ?
C30 C25 C26 C31 178.6(2) . . . . ?
C31 C26 C27 C28 -178.0(2) . . . . ?
C32 C28 C29 C30 178.8(2) . . . . ?
